data_2200487
loop_
_publ_author_name
'Linker, Manuela'
'Sch\"urmann, Markus'
'Preut, Hans'
'Kreiser, Wolfgang'

_publ_section_title
;
 (20<i>S</i>)-Methyl-3-oxochola-1,4,22-trien-24-oate
;
_journal_issue 7
_journal_name_full 'Acta Crystallographica Section E'
_journal_page_first o574
_journal_page_last o575
_journal_paper_doi 10.1107/S1600536801008789
_journal_volume 57
_journal_year 2001
_chemical_formula_iupac 'C25 H34 O3'
_chemical_formula_moiety 'C25 H34 O3'
_chemical_formula_sum 'C25 H34 O3'
_chemical_formula_weight 382.52
_chemical_name_systematic
;
?
;
_space_group_IT_number 19
_symmetry_cell_setting orthorhombic
_symmetry_space_group_name_Hall 'P 2ac 2ab'
_symmetry_space_group_name_H-M 'P 21 21 21'
_audit_creation_method SHELXL-97
_cell_angle_alpha 90.00
_cell_angle_beta 90.00
_cell_angle_gamma 90.00
_cell_formula_units_Z 4
_cell_length_a 10.0940(2)
_cell_length_b 13.5844(3)
_cell_length_c 16.1679(3)
_cell_measurement_reflns_used 27079
_cell_measurement_temperature 293.0(10)
_cell_measurement_theta_max 27.49
_cell_measurement_theta_min 2.93
_cell_volume 2216.96(8)
_computing_cell_refinement
;
DENZO and SCALEPACK (Otwinowski & Minor, 1997)
;
_computing_data_collection 'COLLECT (Nonius, 1998)'
_computing_data_reduction
;
DENZO and SCALEPACK
;
_computing_molecular_graphics 'SHELTXL-Plus (Sheldrick, 1991)'
_computing_publication_material 'SHELXL97 and PARST95 (Nardelli, 1995)'
_computing_structure_refinement 'SHELXL97 (Sheldrick, 1997)'
_computing_structure_solution 'SHELXS97 (Sheldrick, 1990)'
_diffrn_ambient_temperature 293.0(10)
_diffrn_detector_area_resol_mean '10 vertical, 18 horizontal'
_diffrn_measured_fraction_theta_full .996
_diffrn_measured_fraction_theta_max .996
_diffrn_measurement_device_type 'Nonius KappaCCD'
_diffrn_measurement_method
;
399 frames via \w-rotation (\D\w = 1\%) with four sets at
different \k-angles and two times 75 s per frame
;
_diffrn_radiation_monochromator graphite
_diffrn_radiation_source 'fine-focus sealed tube'
_diffrn_radiation_type MoK\a
_diffrn_radiation_wavelength .71073
_diffrn_reflns_av_R_equivalents .053
_diffrn_reflns_av_sigmaI/netI .0646
_diffrn_reflns_limit_h_max 13
_diffrn_reflns_limit_h_min -13
_diffrn_reflns_limit_k_max 17
_diffrn_reflns_limit_k_min -17
_diffrn_reflns_limit_l_max 20
_diffrn_reflns_limit_l_min -20
_diffrn_reflns_number 27079
_diffrn_reflns_theta_full 27.49
_diffrn_reflns_theta_max 27.49
_diffrn_reflns_theta_min 2.93
_diffrn_standards_decay_% 0
_diffrn_standards_number none
_exptl_absorpt_coefficient_mu .073
_exptl_absorpt_correction_type none
_exptl_crystal_colour colourless
_exptl_crystal_density_diffrn 1.146
_exptl_crystal_density_meas ?
_exptl_crystal_density_method 'not measured'
_exptl_crystal_description plate
_exptl_crystal_F_000 832
_exptl_crystal_size_max .30
_exptl_crystal_size_mid .30
_exptl_crystal_size_min .05
_refine_diff_density_max .105
_refine_diff_density_min -.128
_refine_ls_extinction_method none
_refine_ls_goodness_of_fit_ref 1.001
_refine_ls_hydrogen_treatment constr
_refine_ls_matrix_type full
_refine_ls_number_parameters 257
_refine_ls_number_reflns 2863
_refine_ls_number_restraints 0
_refine_ls_restrained_S_all 1.001
_refine_ls_R_factor_all .1294
_refine_ls_R_factor_gt .0525
_refine_ls_shift/su_max .001
_refine_ls_shift/su_mean .000
_refine_ls_structure_factor_coef Fsqd
_refine_ls_weighting_details 'calc w = 1/[\s^2^(Fo^2^)+(0.0657P)^2^] where P = (Fo^2^+2Fc^2^)/3'
_refine_ls_weighting_scheme calc
_refine_ls_wR_factor_ref .1226
_reflns_number_gt 1585
_reflns_number_total 2863
_reflns_threshold_expression >2\s(I)
_cod_data_source_file na6082.cif
_cod_data_source_block I
_cod_depositor_comments
;
The following automatic conversions were performed:

'_exptl_crystal_density_meas' value 'not determined' was changed to
'?' - the value is perceived as not measured.

Automatic conversion script
Id: cif_fix_values 3008 2015-01-20 13:52:24Z robertas 
;
_cod_database_code 2200487
_cod_database_fobs_code 2200487

loop_
_symmetry_equiv_pos_as_xyz
'x, y, z'
'-x+1/2, -y, z+1/2'
'-x, y+1/2, -z+1/2'
'x+1/2, -y+1/2, -z'

loop_
_atom_site_label
_atom_site_fract_x
_atom_site_fract_y
_atom_site_fract_z
_atom_site_U_iso_or_equiv
_atom_site_adp_type
_atom_site_calc_flag
_atom_site_refinement_flags
_atom_site_occupancy
_atom_site_disorder_assembly
_atom_site_disorder_group
_atom_site_type_symbol
O1 -.3780(3) .0350(3) .9852(2) .1478(13) Uani d . 1 . . O
O2 .6597(2) .33181(17) .91519(13) .0832(7) Uani d . 1 . . O
O3 .8506(2) .26059(16) .87948(13) .0860(7) Uani d . 1 . . O
C1 -.0315(4) .0102(2) .96027(17) .0675(8) Uani d . 1 . . C
H1 .0447 .0165 .9921 .081 Uiso calc R 1 . . H
C2 -.1463(4) .0267(3) .9966(2) .0823(10) Uani d . 1 . . C
H2 -.1480 .0428 1.0525 .099 Uiso calc R 1 . . H
C3 -.2704(4) .0204(3) .9511(3) .0922(12) Uani d . 1 . . C
C4 -.2614(3) -.0032(3) .8649(2) .0802(10) Uani d . 1 . . C
H4 -.3393 -.0063 .8343 .096 Uiso calc R 1 . . H
C5 -.1465(3) -.0210(2) .82625(18) .0622(8) Uani d . 1 . . C
C6 -.1397(3) -.0397(3) .73515(19) .0882(11) Uani d . 1 . . C
H6A -.1119 -.1072 .7259 .106 Uiso calc R 1 . . H
H6B -.2275 -.0321 .7117 .106 Uiso calc R 1 . . H
C7 -.0485(3) .0263(3) .69234(18) .0720(9) Uani d . 1 . . C
H7A -.0891 .0908 .6888 .086 Uiso calc R 1 . . H
H7B -.0363 .0024 .6363 .086 Uiso calc R 1 . . H
C8 .0870(3) .03722(19) .73251(15) .0495(7) Uani d . 1 . . C
H8 .1349 -.0251 .7262 .059 Uiso calc R 1 . . H
C9 .0742(3) .05968(17) .82519(15) .0471(6) Uani d . 1 . . C
H9 .0272 .1226 .8291 .057 Uiso calc R 1 . . H
C10 -.0151(3) -.0180(2) .87078(16) .0558(7) Uani d . 1 . . C
C11 .2094(3) .0760(2) .86592(16) .0591(7) Uani d . 1 . . C
H11A .2576 .0142 .8666 .071 Uiso calc R 1 . . H
H11B .1962 .0964 .9228 .071 Uiso calc R 1 . . H
C12 .2931(3) .1541(2) .82087(15) .0564(7) Uani d . 1 . . C
H12A .2514 .2180 .8271 .068 Uiso calc R 1 . . H
H12B .3802 .1574 .8460 .068 Uiso calc R 1 . . H
C13 .3077(3) .13053(18) .72875(14) .0460(6) Uani d . 1 . . C
C14 .1683(3) .11778(18) .69291(14) .0478(7) Uani d . 1 . . C
H14 .1213 .1795 .7042 .057 Uiso calc R 1 . . H
C15 .1920(3) .1153(2) .59950(16) .0670(8) Uani d . 1 . . C
H15A .1140 .1371 .5697 .080 Uiso calc R 1 . . H
H15B .2150 .0495 .5813 .080 Uiso calc R 1 . . H
C16 .3083(3) .1869(2) .58619(16) .0638(8) Uani d . 1 . . C
H16A .2785 .2453 .5572 .077 Uiso calc R 1 . . H
H16B .3774 .1557 .5537 .077 Uiso calc R 1 . . H
C17 .3614(3) .21452(19) .67315(14) .0508(7) Uani d . 1 . . C
H17 .3170 .2754 .6901 .061 Uiso calc R 1 . . H
C18 .3932(3) .0375(2) .71815(18) .0617(8) Uani d . 1 . . C
H18A .4782 .0478 .7434 .092 Uiso calc R 1 . . H
H18B .4048 .0240 .6603 .092 Uiso calc R 1 . . H
H18C .3500 -.0174 .7441 .092 Uiso calc R 1 . . H
C19 .0467(3) -.1221(2) .8698(2) .0732(9) Uani d . 1 . . C
H19A .1273 -.1219 .9013 .110 Uiso calc R 1 . . H
H19B .0656 -.1409 .8138 .110 Uiso calc R 1 . . H
H19C -.0144 -.1683 .8936 .110 Uiso calc R 1 . . H
C20 .5110(3) .2347(2) .67331(16) .0579(7) Uani d . 1 . . C
H20 .5565 .1736 .6584 .069 Uiso calc R 1 . . H
C21 .5478(4) .3133(2) .60891(19) .0865(10) Uani d . 1 . . C
H21A .5047 .3742 .6225 .130 Uiso calc R 1 . . H
H21B .5197 .2920 .5551 .130 Uiso calc R 1 . . H
H21C .6421 .3228 .6089 .130 Uiso calc R 1 . . H
C22 .5610(3) .26675(19) .75581(16) .0556(7) Uani d . 1 . . C
H22 .5055 .3070 .7869 .067 Uiso calc R 1 . . H
C23 .6756(3) .24362(19) .78871(17) .0618(8) Uani d . 1 . . C
H23 .7296 .1996 .7603 .074 Uiso calc R 1 . . H
C24 .7234(3) .2829(2) .86745(18) .0621(8) Uani d . 1 . . C
C25 .9105(4) .2956(3) .9551(2) .1067(14) Uani d . 1 . . C
H25A .9068 .3662 .9565 .160 Uiso calc R 1 . . H
H25B 1.0013 .2746 .9573 .160 Uiso calc R 1 . . H
H25C .8634 .2693 1.0016 .160 Uiso calc R 1 . . H

loop_
_atom_site_aniso_label
_atom_site_aniso_U_11
_atom_site_aniso_U_22
_atom_site_aniso_U_33
_atom_site_aniso_U_12
_atom_site_aniso_U_13
_atom_site_aniso_U_23
O1 .090(2) .211(3) .142(3) .035(2) .051(2) .007(2)
O2 .0802(17) .0985(16) .0709(14) .0082(13) .0011(13) -.0184(13)
O3 .0720(16) .0994(16) .0865(15) .0183(13) -.0187(13) -.0262(13)
C1 .072(2) .080(2) .0506(18) -.0087(18) .0058(16) .0079(14)
C2 .087(3) .096(2) .064(2) -.009(2) .023(2) .0050(17)
C3 .080(3) .099(3) .098(3) .008(2) .030(2) .010(2)
C4 .055(2) .099(2) .087(3) -.0021(18) .0062(18) .027(2)
C5 .055(2) .0693(17) .0623(19) -.0077(16) -.0010(16) .0128(15)
C6 .063(2) .135(3) .067(2) -.035(2) -.0122(17) .018(2)
C7 .061(2) .102(2) .0527(17) -.0136(19) -.0058(16) .0042(16)
C8 .0476(17) .0571(15) .0437(15) .0000(13) -.0030(12) -.0024(12)
C9 .0454(16) .0508(15) .0450(14) -.0002(12) -.0001(13) .0017(11)
C10 .0527(17) .0647(17) .0500(16) -.0030(14) .0036(13) .0072(14)
C11 .0570(18) .0812(18) .0392(14) -.0095(15) -.0037(14) .0037(13)
C12 .0581(17) .0702(17) .0407(14) -.0128(15) -.0014(14) -.0027(13)
C13 .0483(16) .0516(14) .0382(13) .0015(13) -.0013(13) -.0008(11)
C14 .0499(17) .0557(15) .0377(14) .0062(13) -.0026(13) .0008(11)
C15 .066(2) .092(2) .0432(15) -.0110(17) -.0040(16) .0071(14)
C16 .0703(19) .0759(18) .0454(16) -.0047(16) .0012(16) .0079(13)
C17 .0539(17) .0542(15) .0443(14) .0039(14) .0035(13) .0017(12)
C18 .0563(19) .0620(17) .0666(18) .0036(15) -.0007(15) .0015(14)
C19 .081(2) .0635(18) .075(2) -.0005(17) .0028(19) .0148(15)
C20 .0570(18) .0641(17) .0526(16) -.0019(14) .0084(14) -.0032(14)
C21 .084(2) .107(3) .0688(19) -.030(2) .0133(19) .0122(18)
C22 .0536(18) .0555(16) .0576(16) -.0050(15) .0090(15) -.0013(13)
C23 .065(2) .0567(16) .0636(17) .0020(16) .0039(16) -.0085(14)
C24 .066(2) .0566(17) .0637(19) .0024(16) .0023(17) -.0024(15)
C25 .100(3) .119(3) .101(3) .014(3) -.040(2) -.039(2)

loop_
_atom_type_symbol
_atom_type_description
_atom_type_scat_dispersion_real
_atom_type_scat_dispersion_imag
_atom_type_scat_source
C C .0033 .0016 'International Tables Vol C Tables 4.2.6.8 and 6.1.1.4'
H H .0000 .0000 'International Tables Vol C Tables 4.2.6.8 and 6.1.1.4'
O O .0106 .0060 'International Tables Vol C Tables 4.2.6.8 and 6.1.1.4'

loop_
_geom_angle_atom_site_label_1
_geom_angle_atom_site_label_2
_geom_angle_atom_site_label_3
_geom_angle
C24 O3 C25 116.9(3)
C2 C1 C10 124.6(3)
C2 C1 H1 117.7
C10 C1 H1 117.7
C1 C2 C3 121.4(3)
C1 C2 H2 119.3
C3 C2 H2 119.3
O1 C3 C4 121.8(4)
O1 C3 C2 121.5(4)
C4 C3 C2 116.7(3)
C5 C4 C3 123.3(3)
C5 C4 H4 118.3
C3 C4 H4 118.3
C4 C5 C6 122.0(3)
C4 C5 C10 122.2(3)
C6 C5 C10 115.7(3)
C7 C6 C5 113.1(3)
C7 C6 H6A 109.0
C5 C6 H6A 109.0
C7 C6 H6B 109.0
C5 C6 H6B 109.0
H6A C6 H6B 107.8
C6 C7 C8 115.1(2)
C6 C7 H7A 108.5
C8 C7 H7A 108.5
C6 C7 H7B 108.5
C8 C7 H7B 108.5
H7A C7 H7B 107.5
C14 C8 C7 112.2(2)
C14 C8 C9 108.4(2)
C7 C8 C9 111.1(2)
C14 C8 H8 108.3
C7 C8 H8 108.3
C9 C8 H8 108.3
C11 C9 C8 111.9(2)
C11 C9 C10 114.0(2)
C8 C9 C10 111.9(2)
C11 C9 H9 106.1
C8 C9 H9 106.1
C10 C9 H9 106.1
C1 C10 C5 111.6(3)
C1 C10 C19 106.7(2)
C5 C10 C19 109.0(2)
C1 C10 C9 110.0(2)
C5 C10 C9 107.4(2)
C19 C10 C9 112.2(2)
C9 C11 C12 112.6(2)
C9 C11 H11A 109.1
C12 C11 H11A 109.1
C9 C11 H11B 109.1
C12 C11 H11B 109.1
H11A C11 H11B 107.8
C13 C12 C11 111.6(2)
C13 C12 H12A 109.3
C11 C12 H12A 109.3
C13 C12 H12B 109.3
C11 C12 H12B 109.3
H12A C12 H12B 108.0
C12 C13 C14 107.6(2)
C12 C13 C18 109.5(2)
C14 C13 C18 112.3(2)
C12 C13 C17 116.3(2)
C14 C13 C17 100.67(19)
C18 C13 C17 110.1(2)
C8 C14 C15 119.2(2)
C8 C14 C13 114.9(2)
C15 C14 C13 103.4(2)
C8 C14 H14 106.1
C15 C14 H14 106.1
C13 C14 H14 106.1
C14 C15 C16 104.1(2)
C14 C15 H15A 110.9
C16 C15 H15A 110.9
C14 C15 H15B 110.9
C16 C15 H15B 110.9
H15A C15 H15B 109.0
C15 C16 C17 106.8(2)
C15 C16 H16A 110.4
C17 C16 H16A 110.4
C15 C16 H16B 110.4
C17 C16 H16B 110.4
H16A C16 H16B 108.6
C20 C17 C13 118.3(2)
C20 C17 C16 112.6(2)
C13 C17 C16 103.1(2)
C20 C17 H17 107.4
C13 C17 H17 107.4
C16 C17 H17 107.4
C13 C18 H18A 109.5
C13 C18 H18B 109.5
H18A C18 H18B 109.5
C13 C18 H18C 109.5
H18A C18 H18C 109.5
H18B C18 H18C 109.5
C10 C19 H19A 109.5
C10 C19 H19B 109.5
H19A C19 H19B 109.5
C10 C19 H19C 109.5
H19A C19 H19C 109.5
H19B C19 H19C 109.5
C22 C20 C17 112.7(2)
C22 C20 C21 108.8(2)
C17 C20 C21 111.2(2)
C22 C20 H20 108.0
C17 C20 H20 108.0
C21 C20 H20 108.0
C20 C21 H21A 109.5
C20 C21 H21B 109.5
H21A C21 H21B 109.5
C20 C21 H21C 109.5
H21A C21 H21C 109.5
H21B C21 H21C 109.5
C23 C22 C20 126.3(3)
C23 C22 H22 116.9
C20 C22 H22 116.9
C22 C23 C24 123.9(3)
C22 C23 H23 118.1
C24 C23 H23 118.1
O2 C24 O3 123.1(3)
O2 C24 C23 125.6(3)
O3 C24 C23 111.2(3)
O3 C25 H25A 109.5
O3 C25 H25B 109.5
H25A C25 H25B 109.5
O3 C25 H25C 109.5
H25A C25 H25C 109.5
H25B C25 H25C 109.5

loop_
_geom_bond_atom_site_label_1
_geom_bond_atom_site_label_2
_geom_bond_site_symmetry_2
_geom_bond_distance
_geom_bond_publ_flag
O1 C3 . 1.234(4) ?
O2 C24 . 1.205(3) ?
O3 C24 . 1.333(4) ?
O3 C25 . 1.444(4) ?
C1 C2 . 1.318(4) ?
C1 C10 . 1.506(4) ?
C1 H1 . .9300 ?
C2 C3 . 1.455(5) ?
C2 H2 . .9300 ?
C3 C4 . 1.433(5) ?
C4 C5 . 1.340(4) ?
C4 H4 . .9300 ?
C5 C6 . 1.496(4) ?
C5 C10 . 1.510(4) ?
C6 C7 . 1.459(4) ?
C6 H6A . .9700 ?
C6 H6B . .9700 ?
C7 C8 . 1.522(4) ?
C7 H7A . .9700 ?
C7 H7B . .9700 ?
C8 C14 . 1.510(4) ?
C8 C9 . 1.535(3) ?
C8 H8 . .9800 ?
C9 C11 . 1.531(4) ?
C9 C10 . 1.572(4) ?
C9 H9 . .9800 ?
C10 C19 . 1.546(4) ?
C11 C12 . 1.540(4) ?
C11 H11A . .9700 ?
C11 H11B . .9700 ?
C12 C13 . 1.531(3) ?
C12 H12A . .9700 ?
C12 H12B . .9700 ?
C13 C14 . 1.532(4) ?
C13 C18 . 1.540(4) ?
C13 C17 . 1.550(3) ?
C14 C15 . 1.529(3) ?
C14 H14 . .9800 ?
C15 C16 . 1.540(4) ?
C15 H15A . .9700 ?
C15 H15B . .9700 ?
C16 C17 . 1.551(4) ?
C16 H16A . .9700 ?
C16 H16B . .9700 ?
C17 C20 . 1.535(4) ?
C17 H17 . .9800 ?
C18 H18A . .9600 ?
C18 H18B . .9600 ?
C18 H18C . .9600 ?
C19 H19A . .9600 ?
C19 H19B . .9600 ?
C19 H19C . .9600 ?
C20 C22 . 1.491(4) ?
C20 C21 . 1.536(4) ?
C20 H20 . .9800 ?
C21 H21A . .9600 ?
C21 H21B . .9600 ?
C21 H21C . .9600 ?
C22 C23 . 1.311(4) ?
C22 H22 . .9300 ?
C23 C24 . 1.463(4) ?
C23 H23 . .9300 ?
C25 H25A . .9600 ?
C25 H25B . .9600 ?
C25 H25C . .9600 ?

loop_
_geom_hbond_atom_site_label_D
_geom_hbond_atom_site_label_H
_geom_hbond_atom_site_label_A
_geom_hbond_site_symmetry_A
_geom_hbond_distance_DH
_geom_hbond_distance_HA
_geom_hbond_distance_DA
_geom_hbond_angle_DHA
_geom_hbond_publ_flag
C7 H7B O1 2_454 .97 2.64 3.529(5) 152 no

loop_
_geom_torsion_atom_site_label_1
_geom_torsion_atom_site_label_2
_geom_torsion_atom_site_label_3
_geom_torsion_atom_site_label_4
_geom_torsion
_geom_torsion_publ_flag
C10 C1 C2 C3 -1.1(5) ?
C1 C2 C3 O1 179.4(4) ?
C1 C2 C3 C4 -.9(5) ?
O1 C3 C4 C5 -178.9(4) ?
C2 C3 C4 C5 1.4(5) ?
C3 C4 C5 C6 -176.4(3) ?
C3 C4 C5 C10 .2(5) ?
C4 C5 C6 C7 125.1(4) ?
C10 C5 C6 C7 -51.7(4) ?
C5 C6 C7 C8 47.6(4) ?
C6 C7 C8 C14 -171.2(3) ?
C6 C7 C8 C9 -49.6(4) ?
C14 C8 C9 C11 -53.4(3) ?
C7 C8 C9 C11 -177.2(2) ?
C14 C8 C9 C10 177.2(2) ?
C7 C8 C9 C10 53.4(3) ?
C2 C1 C10 C5 2.5(5) ?
C2 C1 C10 C19 -116.5(4) ?
C2 C1 C10 C9 121.5(4) ?
C4 C5 C10 C1 -2.0(4) ?
C6 C5 C10 C1 174.8(3) ?
C4 C5 C10 C19 115.7(3) ?
C6 C5 C10 C19 -67.6(3) ?
C4 C5 C10 C9 -122.6(3) ?
C6 C5 C10 C9 54.2(3) ?
C11 C9 C10 C1 55.1(3) ?
C8 C9 C10 C1 -176.6(2) ?
C11 C9 C10 C5 176.8(2) ?
C8 C9 C10 C5 -55.0(3) ?
C11 C9 C10 C19 -63.5(3) ?
C8 C9 C10 C19 64.7(3) ?
C8 C9 C11 C12 53.0(3) ?
C10 C9 C11 C12 -178.7(2) ?
C9 C11 C12 C13 -54.0(3) ?
C11 C12 C13 C14 54.5(3) ?
C11 C12 C13 C18 -67.9(3) ?
C11 C12 C13 C17 166.5(2) ?
C7 C8 C14 C15 -54.7(3) ?
C9 C8 C14 C15 -177.8(2) ?
C7 C8 C14 C13 -178.2(2) ?
C9 C8 C14 C13 58.7(3) ?
C12 C13 C14 C8 -59.4(3) ?
C18 C13 C14 C8 61.3(3) ?
C17 C13 C14 C8 178.4(2) ?
C12 C13 C14 C15 169.1(2) ?
C18 C13 C14 C15 -70.3(3) ?
C17 C13 C14 C15 46.8(2) y
C8 C14 C15 C16 -163.6(2) ?
C13 C14 C15 C16 -34.7(3) y
C14 C15 C16 C17 9.0(3) y
C12 C13 C17 C20 78.7(3) ?
C14 C13 C17 C20 -165.4(2) ?
C18 C13 C17 C20 -46.7(3) ?
C12 C13 C17 C16 -156.2(2) ?
C14 C13 C17 C16 -40.3(2) y
C18 C13 C17 C16 78.4(3) ?
C15 C16 C17 C20 148.3(2) ?
C15 C16 C17 C13 19.6(3) y
C13 C17 C20 C22 -62.9(3) ?
C16 C17 C20 C22 176.8(2) ?
C13 C17 C20 C21 174.6(2) y
C16 C17 C20 C21 54.3(3) y
C17 C20 C22 C23 143.4(3) y
C21 C20 C22 C23 -92.8(4) y
C20 C22 C23 C24 175.4(3) ?
C25 O3 C24 O2 1.8(4) ?
C25 O3 C24 C23 179.7(3) ?
C22 C23 C24 O2 8.4(5) ?
C22 C23 C24 O3 -169.5(3) ?

loop_
_cod_related_entry_id
_cod_related_entry_database
_cod_related_entry_code
1 ChemSpider 24731157
